data_1550205
loop_
_publ_author_name
'Dawn, Arnab'
'Mirzamani, Marzieh'
'Jones, Christopher D.'
'Yufit, Dmitry S.'
'Qian, Shuo'
'Steed, Jonathan W.'
'Kumari, Harshita'

_publ_section_title
;
 Investigating the effect of supramolecular gel phase crystallization on
 gel nucleation.
;
_journal_issue 46
_journal_name_full 'Soft matter'
_journal_page_first 9489
_journal_page_last 9497
_journal_paper_doi 10.1039/c8sm01916a
_journal_volume 14
_journal_year 2018
_chemical_formula_moiety 'C22 H38 N4 O2'
_chemical_formula_sum 'C22 H38 N4 O2'
_chemical_formula_weight 390.56
_space_group_crystal_system orthorhombic
_space_group_IT_number 61
_space_group_name_Hall '-P 2ac 2ab'
_space_group_name_H-M_alt 'P b c a'
_symmetry_space_group_name_Hall '-P 2ac 2ab'
_symmetry_space_group_name_H-M 'P b c a'
_atom_sites_solution_hydrogens geom
_atom_sites_solution_primary direct
_atom_sites_solution_secondary difmap
_audit_creation_date 2014-09-18
_audit_creation_method
;
Olex2 1.2-beta
(compiled 2014.08.28 svn.r2986 for OlexSys, GUI svn.r4874)
;
_audit_update_record
;
2018-06-25 deposited with the CCDC.
2018-11-07 downloaded from the CCDC.
;
_cell_angle_alpha 90.00
_cell_angle_beta 90.00
_cell_angle_gamma 90.00
_cell_formula_units_Z 8
_cell_length_a 8.9115(2)
_cell_length_b 16.2345(3)
_cell_length_c 32.4328(7)
_cell_measurement_reflns_used 9973
_cell_measurement_temperature 120.0
_cell_measurement_theta_max 30.43
_cell_measurement_theta_min 2.51
_cell_volume 4692.17(17)
_computing_cell_refinement 'SAINT v8.34A (Bruker, 2013)'
_computing_data_collection 'APEX2 v.2013.4_1 (Bruker, 2013)'
_computing_data_reduction 'SAINT v8.34A (Bruker, 2013)'
_computing_molecular_graphics 'Olex2 (Dolomanov et al., 2009)'
_computing_publication_material 'Olex2 (Dolomanov et al., 2009)'
_computing_structure_refinement 'XL (Sheldrick, 2008)'
_computing_structure_solution 'XS (Sheldrick, 2008)'
_diffrn_ambient_temperature 120.0
_diffrn_detector 'Bruker PHOTON 100 CMOS'
_diffrn_detector_type 'CMOS sensor'
_diffrn_measured_fraction_theta_full 0.999
_diffrn_measured_fraction_theta_max 0.999
_diffrn_measurement_device 'Bruker D8 Venture'
_diffrn_measurement_device_type D8Venture
_diffrn_measurement_method \w-scan
_diffrn_radiation_monochromator 'focusing mirrors'
_diffrn_radiation_probe x-ray
_diffrn_radiation_type MoK\a
_diffrn_radiation_wavelength 0.71073
_diffrn_reflns_av_R_equivalents 0.1116
_diffrn_reflns_av_unetI/netI 0.0578
_diffrn_reflns_limit_h_max 11
_diffrn_reflns_limit_h_min -11
_diffrn_reflns_limit_k_max 21
_diffrn_reflns_limit_k_min -21
_diffrn_reflns_limit_l_max 42
_diffrn_reflns_limit_l_min -42
_diffrn_reflns_number 55636
_diffrn_reflns_theta_full 27.50
_diffrn_reflns_theta_max 27.50
_diffrn_reflns_theta_min 2.51
_diffrn_source 'ImuS microsource'
_diffrn_standards_number 0
_exptl_absorpt_coefficient_mu 0.072
_exptl_absorpt_correction_T_max 0.9856
_exptl_absorpt_correction_T_min 0.6809
_exptl_absorpt_correction_type multi-scan
_exptl_absorpt_process_details
;
SADABS-2012/1 (Bruker,2012) was used for absorption correction.
wR2(int) was 0.1575 before and 0.1258 after correction.
The Ratio of minimum to maximum transmission is 0.6908.
The \l/2 correction factor is 0.0015.
;
_exptl_crystal_colour 'dull light colourless'
_exptl_crystal_colour_lustre dull
_exptl_crystal_colour_modifier light
_exptl_crystal_colour_primary colourless
_exptl_crystal_density_diffrn 1.106
_exptl_crystal_density_method 'not measured'
_exptl_crystal_description plank
_exptl_crystal_F_000 1712
_exptl_crystal_size_max 0.58
_exptl_crystal_size_mid 0.14
_exptl_crystal_size_min 0.05
_refine_diff_density_max 0.402
_refine_diff_density_min -0.279
_refine_diff_density_rms 0.087
_refine_ls_extinction_method none
_refine_ls_goodness_of_fit_ref 1.029
_refine_ls_hydrogen_treatment mixed
_refine_ls_matrix_type full
_refine_ls_number_parameters 288
_refine_ls_number_reflns 5388
_refine_ls_number_restraints 0
_refine_ls_restrained_S_all 1.029
_refine_ls_R_factor_all 0.0934
_refine_ls_R_factor_gt 0.0637
_refine_ls_shift/su_max 0.000
_refine_ls_shift/su_mean 0.000
_refine_ls_structure_factor_coef Fsqd
_refine_ls_weighting_details 'calc w=1/[\s^2^(Fo^2^)+(0.1000P)^2^+0.8000P] where P=(Fo^2^+2Fc^2^)/3'
_refine_ls_weighting_scheme calc
_refine_ls_wR_factor_gt 0.1549
_refine_ls_wR_factor_ref 0.1738
_reflns_number_gt 3810
_reflns_number_total 5388
_reflns_threshold_expression >2sigma(I)
_cod_data_source_file c8sm01916a2.cif
_cod_data_source_block G_14srv204
_cod_depositor_comments
;
The following automatic conversions were performed:

'_diffrn_radiation_probe' value 'X-ray' changed to 'x-ray' according
to
/home/data/users/saulius/crontab/automatic-downloads/rss-feeds/RSC/lib/dictionaries/cif_core.dic
dictionary named 'cif_core.dic' version 2.4.2 from 2011-04-26.

Automatic conversion script
Id: cif_fix_values 4973 2017-02-22 13:04:09Z antanas 

 Adding full bibliography for 1550205.cif.
;
_cod_database_code 1550205
_computing.bruker_data_scaling 'SADABS V2012/1 (Bruker AXS Inc.)'

_olex2_refinement_description
;
1. Fixed Uiso
 At 1.2 times of:
  All C(H) groups, All C(H,H) groups, All C(H,H,H,H) groups
 At 1.5 times of:
  All C(H,H,H) groups
2. Others
 Fixed Sof: H17A(0.8) H17B(0.8) H17C(0.2) H17D(0.2) C18(0.8) H18A(0.8)
 H18B(0.8) C19(0.8) H19A(0.8) H19B(0.8) C20(0.8) H20A(0.8) H20B(0.8) H20C(0.8)
 C19A(0.2) H19C(0.2) H19D(0.2) C18A(0.2) H18C(0.2) H18D(0.2) C20A(0.2)
 H20D(0.2) H20E(0.2) H20F(0.2)
3.a Secondary CH2 refined with riding coordinates:
 C9(H9A,H9B), C10(H10A,H10B), C11(H11A,H11B), C17(H17A,H17B), C17(H17C,H17D),
 C18(H18A,H18B), C19(H19A,H19B), C19A(H19C,H19D), C18A(H18C,H18D)
3.b Aromatic/amide H refined with riding coordinates:
 C2(H2A), C4(H4A), C5(H5), C6(H6)
3.c Idealised Me refined as rotating group:
 C12(H12A,H12B,H12C), C13(H13A,H13B,H13C), C14(H14A,H14B,H14C), C20(H20A,H20B,
 H20C), C21(H21A,H21B,H21C), C22(H22A,H22B,H22C), C20A(H20D,H20E,H20F)
;
_olex2_submission_special_instructions 'No special instructions were received'

loop_
_space_group_symop_id
_space_group_symop_operation_xyz
1 'x, y, z'
2 '-x+1/2, -y, z+1/2'
3 'x+1/2, -y+1/2, -z'
4 '-x, y+1/2, -z+1/2'
5 '-x, -y, -z'
6 'x-1/2, y, -z-1/2'
7 '-x-1/2, y-1/2, z'
8 'x, -y-1/2, z-1/2'

loop_
_atom_site_label
_atom_site_type_symbol
_atom_site_fract_x
_atom_site_fract_y
_atom_site_fract_z
_atom_site_U_iso_or_equiv
_atom_site_adp_type
_atom_site_occupancy
_atom_site_calc_flag
_atom_site_disorder_assembly
_atom_site_disorder_group
_atom_site_refinement_flags_posn
O1 O 0.51282(13) 0.15249(7) 0.12428(4) 0.0298(3) Uani 1 d . . .
O2 O 0.48493(13) 0.63793(7) 0.16041(4) 0.0294(3) Uani 1 d . . .
N1 N 0.72143(17) 0.21210(8) 0.15212(5) 0.0276(3) Uani 1 d . . .
N2 N 0.73507(19) 0.08501(10) 0.12193(5) 0.0339(4) Uani 1 d . . .
N3 N 0.24785(17) 0.58535(8) 0.16005(5) 0.0259(3) Uani 1 d . . .
N4 N 0.29529(18) 0.70998(9) 0.13048(5) 0.0303(4) Uani 1 d B . .
C1 C 0.55220(19) 0.33414(10) 0.15534(5) 0.0239(4) Uani 1 d . . .
C2 C 0.46517(19) 0.39050(10) 0.17717(5) 0.0234(4) Uani 1 d . . .
H2A H 0.4616 0.3865 0.2064 0.028 Uiso 1 calc . . R
C3 C 0.38361(18) 0.45224(9) 0.15792(5) 0.0225(4) Uani 1 d . . .
C4 C 0.3898(2) 0.45735(10) 0.11514(5) 0.0269(4) Uani 1 d . . .
H4A H 0.3358 0.4994 0.1012 0.032 Uiso 1 calc . . R
C5 C 0.4743(2) 0.40138(10) 0.09287(5) 0.0278(4) Uani 1 d . . .
H5 H 0.4766 0.4049 0.0636 0.033 Uiso 1 calc . . R
C6 C 0.5558(2) 0.34004(10) 0.11266(5) 0.0258(4) Uani 1 d . . .
H6 H 0.6139 0.3022 0.0970 0.031 Uiso 1 calc . . R
C7 C 0.6473(2) 0.27213(11) 0.17921(5) 0.0283(4) Uani 1 d . . .
C8 C 0.64830(19) 0.14992(10) 0.13241(5) 0.0253(4) Uani 1 d . . .
C9 C 0.6817(2) 0.01929(10) 0.09527(6) 0.0305(4) Uani 1 d . . .
H9A H 0.5707 0.0178 0.0963 0.037 Uiso 1 calc . . R
H9B H 0.7193 -0.0341 0.1058 0.037 Uiso 1 calc . . R
C10 C 0.7314(2) 0.02942(11) 0.05069(6) 0.0340(4) Uani 1 d . . .
H10A H 0.6873 0.0806 0.0394 0.041 Uiso 1 calc . . R
H10B H 0.8420 0.0351 0.0498 0.041 Uiso 1 calc . . R
C11 C 0.6846(2) -0.04295(11) 0.02394(6) 0.0364(5) Uani 1 d . . .
H11A H 0.5738 -0.0475 0.0242 0.044 Uiso 1 calc . . R
H11B H 0.7260 -0.0943 0.0359 0.044 Uiso 1 calc . . R
C12 C 0.7380(3) -0.03479(13) -0.02060(6) 0.0474(6) Uani 1 d . . .
H12A H 0.7002 -0.0813 -0.0368 0.071 Uiso 1 calc . . GR
H12B H 0.8480 -0.0347 -0.0213 0.071 Uiso 1 calc . . GR
H12C H 0.7002 0.0168 -0.0323 0.071 Uiso 1 calc . . GR
C13 C 0.5552(3) 0.22672(12) 0.21200(6) 0.0419(5) Uani 1 d . . .
H13A H 0.4714 0.1980 0.1988 0.063 Uiso 1 calc . . GR
H13B H 0.5161 0.2665 0.2320 0.063 Uiso 1 calc . . GR
H13C H 0.6193 0.1867 0.2262 0.063 Uiso 1 calc . . GR
C14 C 0.7746(2) 0.31991(14) 0.19983(7) 0.0453(6) Uani 1 d . . .
H14A H 0.8396 0.2815 0.2148 0.068 Uiso 1 calc . . GR
H14B H 0.7324 0.3601 0.2192 0.068 Uiso 1 calc . . GR
H14C H 0.8334 0.3487 0.1788 0.068 Uiso 1 calc . . GR
C15 C 0.27955(19) 0.50926(10) 0.18252(5) 0.0242(4) Uani 1 d . . .
C16 C 0.35079(19) 0.64408(10) 0.15091(5) 0.0248(4) Uani 1 d . . .
C17 C 0.3891(2) 0.77867(10) 0.11841(6) 0.0316(4) Uani 1 d . . .
H17A H 0.4632 0.7894 0.1405 0.038 Uiso 0.80 calc A 1 R
H17B H 0.3257 0.8284 0.1156 0.038 Uiso 0.80 calc A 1 R
H17C H 0.4923 0.7702 0.1289 0.038 Uiso 0.20 calc A 2 R
H17D H 0.3495 0.8301 0.1306 0.038 Uiso 0.20 calc A 2 R
C18 C 0.4726(3) 0.76403(15) 0.07791(8) 0.0358(6) Uani 0.80 d B 1 .
H18A H 0.5500 0.8072 0.0744 0.043 Uiso 0.80 calc B 1 R
H18B H 0.5242 0.7101 0.0791 0.043 Uiso 0.80 calc B 1 R
C19 C 0.3679(3) 0.76518(16) 0.04105(8) 0.0439(6) Uani 0.80 d B 1 .
H19A H 0.2881 0.7236 0.0453 0.053 Uiso 0.80 calc B 1 R
H19B H 0.3193 0.8199 0.0394 0.053 Uiso 0.80 calc B 1 R
C20 C 0.4456(5) 0.7477(2) 0.00058(12) 0.0670(11) Uani 0.80 d B 1 .
H20A H 0.5253 0.7883 -0.0039 0.101 Uiso 0.80 calc B 1 GR
H20B H 0.3726 0.7510 -0.0220 0.101 Uiso 0.80 calc B 1 GR
H20C H 0.4893 0.6923 0.0013 0.101 Uiso 0.80 calc B 1 GR
C21 C 0.3403(2) 0.52954(11) 0.22557(5) 0.0306(4) Uani 1 d . . .
H21A H 0.4391 0.5555 0.2230 0.046 Uiso 1 calc . . GR
H21B H 0.3493 0.4787 0.2417 0.046 Uiso 1 calc . . GR
H21C H 0.2712 0.5674 0.2395 0.046 Uiso 1 calc . . GR
C22 C 0.12746(19) 0.46586(10) 0.18708(6) 0.0294(4) Uani 1 d . . .
H22A H 0.0589 0.5011 0.2028 0.044 Uiso 1 calc . . GR
H22B H 0.1413 0.4135 0.2016 0.044 Uiso 1 calc . . GR
H22C H 0.0851 0.4553 0.1597 0.044 Uiso 1 calc . . GR
H1 H 0.819(2) 0.2024(11) 0.1566(6) 0.029(5) Uiso 1 d . . .
H3 H 0.158(2) 0.5946(11) 0.1517(5) 0.024(5) Uiso 1 d . . .
H4 H 0.202(2) 0.7099(11) 0.1250(5) 0.024(5) Uiso 1 d . . .
H2 H 0.825(3) 0.0867(13) 0.1289(6) 0.034(6) Uiso 1 d . . .
C19A C 0.4965(14) 0.7235(8) 0.0533(4) 0.050(3) Uiso 0.20 d B 2 .
H19C H 0.4635 0.6686 0.0629 0.060 Uiso 0.20 calc B 2 R
H19D H 0.5980 0.7336 0.0646 0.060 Uiso 0.20 calc B 2 R
C18A C 0.3924(14) 0.7867(7) 0.0699(4) 0.045(3) Uiso 0.20 d B 2 .
H18C H 0.2904 0.7782 0.0585 0.054 Uiso 0.20 calc B 2 R
H18D H 0.4269 0.8424 0.0619 0.054 Uiso 0.20 calc B 2 R
C20A C 0.5058(19) 0.7225(10) 0.0067(5) 0.059(5) Uiso 0.20 d B 2 .
H20D H 0.4073 0.7084 -0.0048 0.089 Uiso 0.20 calc B 2 GR
H20E H 0.5797 0.6813 -0.0021 0.089 Uiso 0.20 calc B 2 GR
H20F H 0.5363 0.7770 -0.0033 0.089 Uiso 0.20 calc B 2 GR

loop_
_atom_site_aniso_label
_atom_site_aniso_U_11
_atom_site_aniso_U_22
_atom_site_aniso_U_33
_atom_site_aniso_U_23
_atom_site_aniso_U_13
_atom_site_aniso_U_12
O1 0.0189(6) 0.0267(7) 0.0439(8) 0.0011(5) 0.0005(5) 0.0005(5)
O2 0.0191(6) 0.0247(6) 0.0445(8) 0.0002(5) -0.0008(5) -0.0013(5)
N1 0.0182(8) 0.0258(7) 0.0388(9) -0.0039(6) -0.0005(6) 0.0043(6)
N2 0.0207(8) 0.0298(8) 0.0512(10) -0.0094(7) -0.0023(7) 0.0035(7)
N3 0.0164(8) 0.0210(7) 0.0402(9) 0.0033(6) -0.0024(6) 0.0013(6)
N4 0.0210(8) 0.0251(8) 0.0448(9) 0.0079(6) 0.0017(7) -0.0001(6)
C1 0.0216(8) 0.0201(8) 0.0299(9) 0.0001(6) -0.0002(7) -0.0022(6)
C2 0.0232(9) 0.0249(8) 0.0219(8) 0.0008(6) -0.0008(6) -0.0012(7)
C3 0.0215(8) 0.0193(8) 0.0267(9) -0.0008(6) -0.0008(6) -0.0026(6)
C4 0.0301(9) 0.0212(8) 0.0293(9) 0.0034(6) -0.0040(7) -0.0009(7)
C5 0.0333(10) 0.0262(9) 0.0238(8) -0.0004(7) 0.0013(7) -0.0037(7)
C6 0.0262(9) 0.0217(8) 0.0294(9) -0.0017(6) 0.0035(7) -0.0014(7)
C7 0.0283(9) 0.0271(9) 0.0296(9) -0.0026(7) -0.0013(7) 0.0061(7)
C8 0.0203(9) 0.0236(8) 0.0319(9) 0.0038(7) 0.0047(7) 0.0004(7)
C9 0.0275(10) 0.0229(8) 0.0412(10) -0.0045(7) 0.0030(8) -0.0010(7)
C10 0.0310(10) 0.0257(9) 0.0453(11) 0.0037(8) 0.0060(8) 0.0002(8)
C11 0.0403(11) 0.0319(10) 0.0369(10) 0.0024(8) 0.0041(9) 0.0000(8)
C12 0.0574(14) 0.0452(12) 0.0395(12) 0.0044(9) 0.0126(10) 0.0026(10)
C13 0.0563(13) 0.0349(10) 0.0345(11) 0.0106(8) 0.0098(9) 0.0194(10)
C14 0.0391(12) 0.0465(12) 0.0505(13) -0.0185(10) -0.0199(10) 0.0177(10)
C15 0.0244(9) 0.0192(8) 0.0290(9) 0.0014(6) -0.0002(7) 0.0004(7)
C16 0.0204(9) 0.0203(8) 0.0337(9) -0.0025(7) 0.0031(7) 0.0023(7)
C17 0.0353(10) 0.0199(8) 0.0397(10) 0.0018(7) 0.0025(8) -0.0033(8)
C18 0.0322(14) 0.0279(12) 0.0473(15) 0.0058(11) 0.0078(11) -0.0043(11)
C19 0.0595(18) 0.0349(13) 0.0373(14) -0.0015(11) 0.0032(12) -0.0065(12)
C20 0.104(3) 0.049(2) 0.0487(19) -0.0071(15) 0.019(2) -0.007(2)
C21 0.0359(10) 0.0262(9) 0.0297(9) -0.0055(7) -0.0004(8) 0.0030(8)
C22 0.0269(9) 0.0239(9) 0.0376(10) 0.0004(7) 0.0052(8) -0.0010(7)

loop_
_atom_type_symbol
_atom_type_description
_atom_type_scat_dispersion_real
_atom_type_scat_dispersion_imag
_atom_type_scat_source
C C 0.0033 0.0016 'International Tables Vol C Tables 4.2.6.8 and 6.1.1.4'
H H 0.0000 0.0000 'International Tables Vol C Tables 4.2.6.8 and 6.1.1.4'
N N 0.0061 0.0033 'International Tables Vol C Tables 4.2.6.8 and 6.1.1.4'
O O 0.0106 0.0060 'International Tables Vol C Tables 4.2.6.8 and 6.1.1.4'

loop_
_geom_angle_atom_site_label_1
_geom_angle_atom_site_label_2
_geom_angle_atom_site_label_3
_geom_angle
C7 N1 H1 117.1(12)
C8 N1 C7 123.91(14)
C8 N1 H1 114.3(12)
C8 N2 C9 122.36(16)
C8 N2 H2 117.2(14)
C9 N2 H2 120.0(14)
C15 N3 H3 119.0(12)
C16 N3 C15 124.92(15)
C16 N3 H3 116.1(12)
C16 N4 C17 122.07(16)
C16 N4 H4 117.3(12)
C17 N4 H4 120.6(12)
C2 C1 C7 118.98(15)
C6 C1 C2 118.34(15)
C6 C1 C7 122.56(15)
C1 C2 H2A 118.7
C3 C2 C1 122.53(15)
C3 C2 H2A 118.7
C2 C3 C4 118.14(15)
C2 C3 C15 121.25(14)
C4 C3 C15 120.44(14)
C3 C4 H4A 119.9
C5 C4 C3 120.19(15)
C5 C4 H4A 119.9
C4 C5 H5 119.5
C4 C5 C6 120.94(16)
C6 C5 H5 119.5
C1 C6 C5 119.85(16)
C1 C6 H6 120.1
C5 C6 H6 120.1
N1 C7 C1 112.57(14)
N1 C7 C13 109.67(15)
N1 C7 C14 105.36(14)
C1 C7 C13 111.82(15)
C1 C7 C14 107.42(15)
C14 C7 C13 109.74(17)
O1 C8 N1 122.86(15)
O1 C8 N2 122.13(16)
N2 C8 N1 115.01(15)
N2 C9 H9A 109.0
N2 C9 H9B 109.0
N2 C9 C10 113.01(15)
H9A C9 H9B 107.8
C10 C9 H9A 109.0
C10 C9 H9B 109.0
C9 C10 H10A 109.1
C9 C10 H10B 109.1
H10A C10 H10B 107.9
C11 C10 C9 112.29(15)
C11 C10 H10A 109.1
C11 C10 H10B 109.1
C10 C11 H11A 109.0
C10 C11 H11B 109.0
C10 C11 C12 112.81(16)
H11A C11 H11B 107.8
C12 C11 H11A 109.0
C12 C11 H11B 109.0
C11 C12 H12A 109.5
C11 C12 H12B 109.5
C11 C12 H12C 109.5
H12A C12 H12B 109.5
H12A C12 H12C 109.5
H12B C12 H12C 109.5
C7 C13 H13A 109.5
C7 C13 H13B 109.5
C7 C13 H13C 109.5
H13A C13 H13B 109.5
H13A C13 H13C 109.5
H13B C13 H13C 109.5
C7 C14 H14A 109.5
C7 C14 H14B 109.5
C7 C14 H14C 109.5
H14A C14 H14B 109.5
H14A C14 H14C 109.5
H14B C14 H14C 109.5
N3 C15 C3 111.56(13)
N3 C15 C21 109.92(14)
N3 C15 C22 105.38(14)
C3 C15 C22 107.87(13)
C21 C15 C3 112.95(14)
C21 C15 C22 108.83(14)
O2 C16 N3 122.81(15)
O2 C16 N4 122.60(15)
N4 C16 N3 114.59(15)
N4 C17 H17A 108.9
N4 C17 H17B 108.9
N4 C17 H17C 109.6
N4 C17 H17D 109.6
N4 C17 C18 113.19(16)
N4 C17 C18A 110.1(5)
H17A C17 H17B 107.8
H17A C17 H17C 32.5
H17A C17 H17D 78.4
H17B C17 H17C 132.5
H17B C17 H17D 31.3
H17C C17 H17D 108.2
C18 C17 H17A 108.9
C18 C17 H17B 108.9
C18 C17 H17C 79.7
C18 C17 H17D 130.5
C18 C17 C18A 31.5(4)
C18A C17 H17A 134.0
C18A C17 H17B 81.4
C18A C17 H17C 109.6
C18A C17 H17D 109.6
C17 C18 H18A 109.2
C17 C18 H18B 109.2
H18A C18 H18B 107.9
C19 C18 C17 112.1(2)
C19 C18 H18A 109.2
C19 C18 H18B 109.2
C18 C19 H19A 108.8
C18 C19 H19B 108.8
H19A C19 H19B 107.7
C20 C19 C18 113.6(3)
C20 C19 H19A 108.8
C20 C19 H19B 108.8
C15 C21 H21A 109.5
C15 C21 H21B 109.5
C15 C21 H21C 109.5
H21A C21 H21B 109.5
H21A C21 H21C 109.5
H21B C21 H21C 109.5
C15 C22 H22A 109.5
C15 C22 H22B 109.5
C15 C22 H22C 109.5
H22A C22 H22B 109.5
H22A C22 H22C 109.5
H22B C22 H22C 109.5
H19C C19A H19D 107.7
C18A C19A H19C 108.8
C18A C19A H19D 108.8
C18A C19A C20A 113.8(11)
C20A C19A H19C 108.8
C20A C19A H19D 108.8
C17 C18A H18C 110.0
C17 C18A H18D 110.0
C19A C18A C17 108.4(9)
C19A C18A H18C 110.0
C19A C18A H18D 110.0
H18C C18A H18D 108.4
C19A C20A H20D 109.5
C19A C20A H20E 109.5
C19A C20A H20F 109.5
H20D C20A H20E 109.5
H20D C20A H20F 109.5
H20E C20A H20F 109.5

loop_
_geom_bond_atom_site_label_1
_geom_bond_atom_site_label_2
_geom_bond_distance
O1 C8 1.236(2)
O2 C16 1.239(2)
N1 C7 1.469(2)
N1 C8 1.361(2)
N1 H1 0.90(2)
N2 C8 1.350(2)
N2 C9 1.453(2)
N2 H2 0.83(2)
N3 C15 1.462(2)
N3 C16 1.356(2)
N3 H3 0.86(2)
N4 C16 1.352(2)
N4 C17 1.448(2)
N4 H4 0.85(2)
C1 C2 1.393(2)
C1 C6 1.388(2)
C1 C7 1.527(2)
C2 H2A 0.9500
C2 C3 1.387(2)
C3 C4 1.391(2)
C3 C15 1.534(2)
C4 H4A 0.9500
C4 C5 1.384(2)
C5 H5 0.9500
C5 C6 1.390(2)
C6 H6 0.9500
C7 C13 1.532(3)
C7 C14 1.528(3)
C9 H9A 0.9900
C9 H9B 0.9900
C9 C10 1.521(3)
C10 H10A 0.9900
C10 H10B 0.9900
C10 C11 1.519(3)
C11 H11A 0.9900
C11 H11B 0.9900
C11 C12 1.527(3)
C12 H12A 0.9800
C12 H12B 0.9800
C12 H12C 0.9800
C13 H13A 0.9800
C13 H13B 0.9800
C13 H13C 0.9800
C14 H14A 0.9800
C14 H14B 0.9800
C14 H14C 0.9800
C15 C21 1.533(2)
C15 C22 1.535(2)
C17 H17A 0.9900
C17 H17B 0.9900
C17 H17C 0.9900
C17 H17D 0.9900
C17 C18 1.529(3)
C17 C18A 1.579(12)
C18 H18A 0.9900
C18 H18B 0.9900
C18 C19 1.516(4)
C19 H19A 0.9900
C19 H19B 0.9900
C19 C20 1.511(4)
C20 H20A 0.9800
C20 H20B 0.9800
C20 H20C 0.9800
C21 H21A 0.9800
C21 H21B 0.9800
C21 H21C 0.9800
C22 H22A 0.9800
C22 H22B 0.9800
C22 H22C 0.9800
C19A H19C 0.9900
C19A H19D 0.9900
C19A C18A 1.485(16)
C19A C20A 1.51(2)
C18A H18C 0.9900
C18A H18D 0.9900
C20A H20D 0.9800
C20A H20E 0.9800
C20A H20F 0.9800

loop_
_geom_hbond_atom_site_label_D
_geom_hbond_atom_site_label_H
_geom_hbond_atom_site_label_A
_geom_hbond_distance_DH
_geom_hbond_distance_HA
_geom_hbond_distance_DA
_geom_hbond_angle_DHA
_geom_hbond_site_symmetry_A
N1 H1 O2 0.90(2) 2.04(2) 2.8930(19) 158.6(17) 7_755
N3 H3 O1 0.86(2) 1.99(2) 2.8160(19) 158.8(17) 7_665
N4 H4 O1 0.85(2) 2.13(2) 2.907(2) 151.9(17) 7_665
N2 H2 O2 0.83(2) 2.15(2) 2.919(2) 154.3(19) 7_755

loop_
_geom_torsion_atom_site_label_1
_geom_torsion_atom_site_label_2
_geom_torsion_atom_site_label_3
_geom_torsion_atom_site_label_4
_geom_torsion
C1 C7 N1 C8 -72.6(2)
C2 C1 C7 N1 174.63(15)
C2 C1 C7 C13 50.6(2)
C2 C1 C7 C14 -69.8(2)
C2 C3 C15 N3 159.76(15)
C2 C3 C15 C21 35.3(2)
C2 C3 C15 C22 -84.96(18)
C3 C15 N3 C16 -66.1(2)
C4 C3 C15 N3 -25.1(2)
C4 C3 C15 C21 -149.49(15)
C4 C3 C15 C22 90.20(18)
C6 C1 C7 N1 -9.4(2)
C6 C1 C7 C13 -133.43(17)
C6 C1 C7 C14 106.11(18)
C9 C10 C11 C12 -178.24(17)
C10 C9 N2 C8 98.3(2)
C11 C10 C9 N2 175.73(16)
C13 C7 N1 C8 52.6(2)
C14 C7 N1 C8 170.62(17)
C17 C18 C19 C20 -177.8(2)
C18 C17 N4 C16 83.4(2)
C19 C18 C17 N4 70.8(2)
C19 C18 C17 C18A -20.2(8)
C21 C15 N3 C16 60.0(2)
C22 C15 N3 C16 177.09(15)
C18A C17 N4 C16 117.2(5)
